data_4336074
loop_
_publ_author_name
'S\"uleyman G\"ulcemal'
'Ayta\,c G\"urhan G\"ok\,ce'
'Bekir \,Cetinkaya'

_publ_contact_author_address
;     Ege University
      Department of Chemistry
      Bornova-\.Izmir 35100
      Turkey
;
_publ_contact_author_email suleyman.gulcemal@ege.edu.tr
_publ_contact_author_fax '90 232 3881036'
_publ_contact_author_name 'S\"uleyman G\"ulcemal'
_publ_contact_author_phone '90 232 3111581'
_publ_section_title
;
 N-Benzyl Substituted N-Heterocyclic Carbene Complexes of Iridium(I):
 Assessment in Transfer Hydrogenation Catalyst
;
_journal_name_full 'Inorganic Chemistry'
_journal_page_first 10601
_journal_page_last 10609
_journal_paper_doi 10.1021/ic401626e
_journal_volume 52
_journal_year 2013
_chemical_formula_moiety 'C49 H70 Cl Ir N2'
_chemical_formula_sum 'C49 H70 Cl Ir N2'
_chemical_formula_weight 914.72
_chemical_name_systematic
;
Chloro(\m^4^-1,5-cyclooctadiene)[1,3-bis(2,4,6-triisopropylbenzyl)-
(5,6-dimethyl)benzimidazol-2-ylidene] iridium(I)
;
_space_group_IT_number 96
_symmetry_cell_setting tetragonal
_symmetry_space_group_name_Hall 'P 4nw 2abw'
_symmetry_space_group_name_H-M 'P 43 21 2'
_atom_sites_solution_hydrogens geom
_atom_sites_solution_primary direct
_atom_sites_solution_secondary difmap
_audit_creation_method 'SHELXL-97 (Sheldrick, 2008)'
_cell_angle_alpha 90.00
_cell_angle_beta 90.00
_cell_angle_gamma 90.00
_cell_formula_units_Z 8
_cell_length_a 16.8968(2)
_cell_length_b 16.8968(2)
_cell_length_c 32.2950(5)
_cell_measurement_reflns_used 7747
_cell_measurement_temperature 293(2)
_cell_measurement_theta_max 26.0990
_cell_measurement_theta_min 3.4770
_cell_volume 9220.3(2)
_computing_cell_refinement
;
CrysAlisPro, Agilent Technologies,
Version 1.171.35.11
;
_computing_data_collection
;
CrysAlisPro, Agilent Technologies,
Version 1.171.35.11
;
_computing_data_reduction
;
CrysAlisPro, Agilent Technologies,
Version 1.171.35.11
;
_computing_molecular_graphics 'ORTEP-3 (Farrugia, 1997)'
_computing_publication_material 'SHELXL-97 (Sheldrick, 2008)'
_computing_structure_refinement 'SHELXL-97 (Sheldrick, 2008)'
_computing_structure_solution 'SHELXS-97 (Sheldrick, 2008)'
_diffrn_ambient_temperature 293(2)
_diffrn_detector_area_resol_mean 16.1333
_diffrn_measured_fraction_theta_full 0.997
_diffrn_measured_fraction_theta_max 0.997
_diffrn_measurement_device_type 'Xcalibur, Eos'
_diffrn_measurement_method '\w scans'
_diffrn_radiation_monochromator graphite
_diffrn_radiation_source 'Enhance (Mo) x-ray Source'
_diffrn_radiation_type MoK\a
_diffrn_radiation_wavelength 0.71073
_diffrn_reflns_av_R_equivalents 0.0269
_diffrn_reflns_av_sigmaI/netI 0.0422
_diffrn_reflns_limit_h_max 21
_diffrn_reflns_limit_h_min -11
_diffrn_reflns_limit_k_max 13
_diffrn_reflns_limit_k_min -19
_diffrn_reflns_limit_l_max 37
_diffrn_reflns_limit_l_min -40
_diffrn_reflns_number 19895
_diffrn_reflns_theta_full 26.00
_diffrn_reflns_theta_max 26.37
_diffrn_reflns_theta_min 2.98
_exptl_absorpt_coefficient_mu 2.987
_exptl_absorpt_correction_T_max 0.567
_exptl_absorpt_correction_T_min 0.459
_exptl_absorpt_correction_type multi-scan
_exptl_absorpt_process_details
;
CrysAlisPro, Agilent Technologies,
Version 1.171.35.11
empirical absorption correction using spherical harmonics,
 implemented in SCALE3 ABSPACK scaling algorithm.
;
_exptl_crystal_colour yellow
_exptl_crystal_density_diffrn 1.318
_exptl_crystal_description prismatic
_exptl_crystal_F_000 3776
_exptl_crystal_size_max 0.39
_exptl_crystal_size_mid 0.22
_exptl_crystal_size_min 0.19
_refine_diff_density_max 1.480
_refine_diff_density_min -0.495
_refine_diff_density_rms 0.089
_refine_ls_abs_structure_details 'Flack H D (1983), Acta Cryst. A39, 876-881'
_refine_ls_abs_structure_Flack 0.260(10)
_refine_ls_extinction_method none
_refine_ls_goodness_of_fit_ref 1.053
_refine_ls_hydrogen_treatment constr
_refine_ls_matrix_type full
_refine_ls_number_parameters 501
_refine_ls_number_reflns 9220
_refine_ls_number_restraints 2
_refine_ls_restrained_S_all 1.053
_refine_ls_R_factor_all 0.0573
_refine_ls_R_factor_gt 0.0444
_refine_ls_shift/su_max 0.003
_refine_ls_shift/su_mean 0.000
_refine_ls_structure_factor_coef Fsqd
_refine_ls_weighting_details 'calc w=1/[\s^2^(Fo^2^)+(0.0567P)^2^+9.9491P] where P=(Fo^2^+2Fc^2^)/3'
_refine_ls_weighting_scheme calc
_refine_ls_wR_factor_gt 0.1071
_refine_ls_wR_factor_ref 0.1142
_reflns_number_gt 7856
_reflns_number_total 9220
_reflns_threshold_expression >2sigma(I)
_cod_data_source_file ic401626e_si_003.cif
_cod_data_source_block 936210
_cod_database_code 4336074

loop_
_symmetry_equiv_pos_as_xyz
'x, y, z'
'-y+1/2, x+1/2, z+3/4'
'-x, -y, z+1/2'
'y+1/2, -x+1/2, z+1/4'
'x+1/2, -y+1/2, -z+1/4'
'-x+1/2, y+1/2, -z+3/4'
'y, x, -z'
'-y, -x, -z+1/2'

loop_
_atom_site_label
_atom_site_type_symbol
_atom_site_fract_x
_atom_site_fract_y
_atom_site_fract_z
_atom_site_U_iso_or_equiv
_atom_site_adp_type
_atom_site_occupancy
_atom_site_symmetry_multiplicity
_atom_site_calc_flag
_atom_site_refinement_flags
_atom_site_disorder_assembly
_atom_site_disorder_group
Ir1 Ir 0.120423(17) 0.490584(16) 0.957476(7) 0.05061(10) Uani 1 1 d . . .
Cl1 Cl 0.08507(9) 0.52501(9) 0.88692(4) 0.0418(3) Uani 1 1 d . . .
C45 C 0.2746(6) 0.7891(9) 1.0539(3) 0.120(5) Uani 1 1 d . . .
H45A H 0.3041 0.8309 1.0410 0.180 Uiso 1 1 calc R . .
H45B H 0.2855 0.7400 1.0402 0.180 Uiso 1 1 calc R . .
H45C H 0.2896 0.7852 1.0825 0.180 Uiso 1 1 calc R . .
C42 C 0.0570(6) 1.0487(6) 0.9359(4) 0.098(3) Uani 1 1 d . . .
H42A H 0.0218 1.0304 0.9572 0.148 Uiso 1 1 calc R . .
H42B H 0.0404 1.0279 0.9097 0.148 Uiso 1 1 calc R . .
H42C H 0.0559 1.1055 0.9350 0.148 Uiso 1 1 calc R . .
C28 C 0.1409(5) 1.0208(5) 0.9453(3) 0.070(2) Uani 1 1 d . . .
H28 H 0.1597 1.0499 0.9696 0.084 Uiso 1 1 calc R . .
C23 C 0.1227(5) 0.8757(5) 0.9276(2) 0.0586(18) Uani 1 1 d . . .
H23 H 0.1078 0.8914 0.9011 0.070 Uiso 1 1 calc R . .
C24 C 0.1429(5) 0.9327(4) 0.9559(3) 0.0577(18) Uani 1 1 d . . .
C25 C 0.1651(5) 0.9075(5) 0.9951(2) 0.0560(19) Uani 1 1 d . . .
H25 H 0.1801 0.9455 1.0144 0.067 Uiso 1 1 calc R . .
C21 C 0.1441(4) 0.7722(4) 0.9780(2) 0.0496(16) Uani 1 1 d . . .
N2 N -0.0301(3) 0.5611(3) 0.99118(16) 0.0437(13) Uani 1 1 d . . .
C18 C 0.1881(5) 0.4862(6) 1.0117(3) 0.075(2) Uani 1 1 d . . .
H18 H 0.1826 0.5322 1.0300 0.089 Uiso 1 1 calc R . .
N1 N 0.0620(3) 0.6503(3) 0.99155(16) 0.0456(13) Uani 1 1 d . . .
C70 C -0.2345(5) 0.7373(6) 1.0582(3) 0.073(3) Uani 1 1 d . . .
H70A H -0.2614 0.7748 1.0409 0.109 Uiso 1 1 calc R . .
H70B H -0.2286 0.7589 1.0856 0.109 Uiso 1 1 calc R . .
H70C H -0.2647 0.6892 1.0596 0.109 Uiso 1 1 calc R . .
C11 C 0.1248(7) 0.4292(5) 1.0144(2) 0.075(3) Uani 1 1 d . . .
H11 H 0.0827 0.4438 1.0339 0.090 Uiso 1 1 calc R . .
C6 C -0.1390(4) 0.6445(4) 1.0242(2) 0.0504(17) Uani 1 1 d . . .
H6 H -0.1779 0.6056 1.0242 0.061 Uiso 1 1 calc R . .
C38 C -0.4053(6) 0.4736(7) 0.9537(3) 0.085(3) Uani 1 1 d . . .
H38 H -0.4332 0.4622 0.9796 0.102 Uiso 1 1 calc R . .
C49 C -0.4252(7) 0.4090(9) 0.9223(4) 0.151(6) Uani 1 1 d . . .
H49A H -0.3991 0.3607 0.9301 0.226 Uiso 1 1 calc R . .
H49B H -0.4077 0.4250 0.8953 0.226 Uiso 1 1 calc R . .
H49C H -0.4814 0.4006 0.9219 0.226 Uiso 1 1 calc R . .
C48 C -0.4340(7) 0.5519(9) 0.9371(4) 0.131(5) Uani 1 1 d . . .
H48A H -0.4165 0.5582 0.9090 0.196 Uiso 1 1 calc R . .
H48B H -0.4131 0.5940 0.9538 0.196 Uiso 1 1 calc R . .
H48C H -0.4908 0.5533 0.9380 0.196 Uiso 1 1 calc R . .
C34 C -0.3170(5) 0.4762(5) 0.9624(3) 0.065(2) Uani 1 1 d . B .
C15 C 0.2191(6) 0.4224(7) 0.9331(3) 0.087(3) Uani 1 1 d . . .
H15 H 0.2340 0.4354 0.9046 0.105 Uiso 1 1 calc R . .
C27 C 0.1014(5) 0.7372(5) 0.9032(2) 0.0613(19) Uani 1 1 d . . .
H27 H 0.1071 0.6845 0.9154 0.074 Uiso 1 1 calc R A 1
C26 C 0.1662(4) 0.8288(4) 1.0071(2) 0.0484(17) Uani 1 1 d . . .
C2 C 0.1420(4) 0.6849(4) 0.9886(2) 0.0549(18) Uani 1 1 d . . .
H2A H 0.1715 0.6561 0.9677 0.066 Uiso 1 1 calc R . .
H2B H 0.1687 0.6771 1.0149 0.066 Uiso 1 1 calc R . .
C29 C 0.1885(5) 0.8068(5) 1.0511(2) 0.0606(18) Uani 1 1 d . . .
H29 H 0.1604 0.7576 1.0577 0.073 Uiso 1 1 calc R . .
C1 C 0.0456(4) 0.5731(4) 0.98148(18) 0.0455(15) Uani 1 1 d . . .
C22 C 0.1234(5) 0.7960(4) 0.9368(2) 0.0541(18) Uani 1 1 d . B .
C51A C -0.1601(13) 0.3514(8) 1.0581(4) 0.083(5) Uani 0.80(3) 1 d P B 1
H51A H -0.1449 0.3389 1.0860 0.125 Uiso 0.80(3) 1 calc PR B 1
H51B H -0.1166 0.3412 1.0397 0.125 Uiso 0.80(3) 1 calc PR B 1
H51C H -0.2045 0.3193 1.0502 0.125 Uiso 0.80(3) 1 calc PR B 1
C51B C -0.207(5) 0.345(4) 1.064(2) 0.083(5) Uani 0.20(3) 1 d P B 2
H51D H -0.1741 0.3106 1.0479 0.125 Uiso 0.20(3) 1 calc PR B 2
H51E H -0.2614 0.3362 1.0575 0.125 Uiso 0.20(3) 1 calc PR B 2
H51F H -0.1987 0.3329 1.0933 0.125 Uiso 0.20(3) 1 calc PR B 2
C50A C -0.241(2) 0.467(2) 1.0896(6) 0.101(6) Uani 0.80(3) 1 d P B 1
H50A H -0.2547 0.5218 1.0849 0.152 Uiso 0.80(3) 1 calc PR B 1
H50B H -0.2169 0.4621 1.1163 0.152 Uiso 0.80(3) 1 calc PR B 1
H50C H -0.2887 0.4358 1.0888 0.152 Uiso 0.80(3) 1 calc PR B 1
C50B C -0.230(10) 0.480(11) 1.081(3) 0.101(6) Uani 0.20(3) 1 d P B 2
H50D H -0.2162 0.4688 1.1089 0.152 Uiso 0.20(3) 1 calc PR B 2
H50E H -0.2839 0.4666 1.0757 0.152 Uiso 0.20(3) 1 calc PR B 2
H50F H -0.2221 0.5358 1.0754 0.152 Uiso 0.20(3) 1 calc PR B 2
C39 C -0.1830(6) 0.4384(5) 1.0554(2) 0.067(2) Uani 1 1 d . . .
H39 H -0.1338 0.4678 1.0602 0.080 Uiso 1 1 calc R B 1
C35 C -0.2891(5) 0.4568(5) 1.0013(2) 0.0580(19) Uani 1 1 d . . .
H35 H -0.3249 0.4409 1.0216 0.070 Uiso 1 1 calc R B .
C5 C -0.0639(4) 0.6299(4) 1.00814(18) 0.0424(15) Uani 1 1 d . . .
C14 C 0.1556(7) 0.3727(6) 0.9367(3) 0.087(3) Uani 1 1 d . . .
H14 H 0.1324 0.3576 0.9100 0.104 Uiso 1 1 calc R . .
C16 C 0.2871(7) 0.4271(10) 0.9645(4) 0.133(5) Uani 1 1 d U . .
H16A H 0.3067 0.3737 0.9686 0.160 Uiso 1 1 calc R . .
H16B H 0.3296 0.4569 0.9516 0.160 Uiso 1 1 calc R . .
C80 C -0.1105(5) 0.8603(5) 1.0562(3) 0.076(3) Uani 1 1 d . . .
H80A H -0.0683 0.8950 1.0480 0.114 Uiso 1 1 calc R . .
H80B H -0.1135 0.8587 1.0859 0.114 Uiso 1 1 calc R . .
H80C H -0.1596 0.8796 1.0452 0.114 Uiso 1 1 calc R . .
C7 C -0.1537(4) 0.7198(4) 1.0403(2) 0.0500(16) Uani 1 1 d . . .
C9 C -0.0214(4) 0.7613(4) 1.0240(2) 0.0512(17) Uani 1 1 d . . .
H9 H 0.0175 0.8002 1.0235 0.061 Uiso 1 1 calc R . .
C4 C -0.0055(4) 0.6859(4) 1.00867(18) 0.0426(15) Uani 1 1 d . . .
C8 C -0.0947(4) 0.7778(4) 1.0398(2) 0.0539(17) Uani 1 1 d . . .
C46 C -0.1541(7) 0.5897(7) 0.8783(4) 0.118(4) Uani 1 1 d . . .
H46A H -0.1887 0.5709 0.8568 0.177 Uiso 1 1 calc R . .
H46B H -0.1095 0.6160 0.8660 0.177 Uiso 1 1 calc R . .
H46C H -0.1822 0.6260 0.8957 0.177 Uiso 1 1 calc R . .
C37 C -0.1244(5) 0.5179(5) 0.9047(2) 0.066(2) Uani 1 1 d . . .
H37 H -0.0733 0.5323 0.9169 0.079 Uiso 1 1 calc R . .
C43 C 0.1929(7) 1.0421(7) 0.9097(4) 0.118(4) Uani 1 1 d . . .
H43A H 0.1677 1.0269 0.8843 0.177 Uiso 1 1 calc R . .
H43B H 0.2426 1.0150 0.9123 0.177 Uiso 1 1 calc R . .
H43C H 0.2019 1.0982 0.9097 0.177 Uiso 1 1 calc R . .
C47 C -0.1114(8) 0.4458(8) 0.8768(3) 0.129(5) Uani 1 1 d . . .
H47A H -0.1535 0.4426 0.8570 0.193 Uiso 1 1 calc R . .
H47B H -0.1107 0.3987 0.8934 0.193 Uiso 1 1 calc R . .
H47C H -0.0618 0.4511 0.8626 0.193 Uiso 1 1 calc R . .
C3 C -0.0664(4) 0.4822(4) 0.9896(2) 0.0568(18) Uani 1 1 d . B .
H3A H -0.0584 0.4564 1.0161 0.068 Uiso 1 1 calc R . .
H3B H -0.0391 0.4510 0.9688 0.068 Uiso 1 1 calc R . .
C41A C 0.1570(14) 0.7403(11) 0.8682(4) 0.138(7) Uani 0.80(3) 1 d P B 1
H41A H 0.1413 0.7026 0.8475 0.207 Uiso 0.80(3) 1 calc PR B 1
H41B H 0.2094 0.7278 0.8778 0.207 Uiso 0.80(3) 1 calc PR B 1
H41C H 0.1568 0.7924 0.8564 0.207 Uiso 0.80(3) 1 calc PR B 1
C41B C 0.177(6) 0.775(5) 0.862(2) 0.138(7) Uani 0.20(3) 1 d P B 2
H41D H 0.1885 0.7336 0.8428 0.207 Uiso 0.20(3) 1 calc PR B 2
H41E H 0.2251 0.7909 0.8758 0.207 Uiso 0.20(3) 1 calc PR B 2
H41F H 0.1552 0.8197 0.8477 0.207 Uiso 0.20(3) 1 calc PR B 2
C12 C 0.1349(10) 0.3438(6) 1.0093(3) 0.131(5) Uani 1 1 d U . .
H12A H 0.1794 0.3279 1.0264 0.157 Uiso 1 1 calc R . .
H12B H 0.0883 0.3183 1.0207 0.157 Uiso 1 1 calc R . .
C32 C -0.1817(5) 0.4982(5) 0.9402(2) 0.0546(18) Uani 1 1 d . B .
C17 C 0.2744(7) 0.4596(9) 1.0034(4) 0.129(5) Uani 1 1 d U . .
H17A H 0.3090 0.5050 1.0067 0.155 Uiso 1 1 calc R . .
H17B H 0.2892 0.4209 1.0241 0.155 Uiso 1 1 calc R . .
C31 C -0.1545(4) 0.4814(4) 0.9797(2) 0.0518(16) Uani 1 1 d . . .
C13 C 0.1477(10) 0.3117(6) 0.9685(3) 0.134(5) Uani 1 1 d U . .
H13A H 0.1037 0.2774 0.9614 0.161 Uiso 1 1 calc R . .
H13B H 0.1953 0.2796 0.9688 0.161 Uiso 1 1 calc R . .
C36 C -0.2088(5) 0.4604(4) 1.0110(2) 0.0525(18) Uani 1 1 d . B .
C44 C 0.1639(7) 0.8670(7) 1.0828(2) 0.102(4) Uani 1 1 d . . .
H44A H 0.1078 0.8752 1.0811 0.153 Uiso 1 1 calc R . .
H44B H 0.1908 0.9160 1.0776 0.153 Uiso 1 1 calc R . .
H44C H 0.1773 0.8482 1.1100 0.153 Uiso 1 1 calc R . .
C33 C -0.2622(5) 0.4954(5) 0.9321(2) 0.060(2) Uani 1 1 d . . .
H33 H -0.2800 0.5067 0.9055 0.072 Uiso 1 1 calc R B .
C40A C 0.0143(11) 0.7441(11) 0.8896(6) 0.113(6) Uani 0.80(3) 1 d P B 1
H40A H 0.0035 0.7059 0.8683 0.169 Uiso 0.80(3) 1 calc PR B 1
H40B H 0.0047 0.7964 0.8790 0.169 Uiso 0.80(3) 1 calc PR B 1
H40C H -0.0196 0.7345 0.9129 0.169 Uiso 0.80(3) 1 calc PR B 1
C40B C 0.054(5) 0.758(5) 0.884(3) 0.113(6) Uani 0.20(3) 1 d P B 2
H40D H 0.0066 0.7620 0.9002 0.169 Uiso 0.20(3) 1 calc PR B 2
H40E H 0.0461 0.7226 0.8614 0.169 Uiso 0.20(3) 1 calc PR B 2
H40F H 0.0675 0.8098 0.8735 0.169 Uiso 0.20(3) 1 calc PR B 2

loop_
_atom_site_aniso_label
_atom_site_aniso_U_11
_atom_site_aniso_U_22
_atom_site_aniso_U_33
_atom_site_aniso_U_23
_atom_site_aniso_U_13
_atom_site_aniso_U_12
Ir1 0.05944(19) 0.05257(18) 0.03981(13) -0.00460(12) -0.00224(12) 0.01995(12)
Cl1 0.0504(9) 0.0491(9) 0.0260(6) -0.0014(6) -0.0015(6) 0.0186(7)
C45 0.066(6) 0.239(16) 0.056(5) 0.024(8) -0.010(5) 0.022(8)
C42 0.079(7) 0.070(6) 0.146(10) 0.014(6) 0.008(7) 0.020(5)
C28 0.079(6) 0.059(5) 0.071(5) 0.003(4) 0.002(4) 0.000(4)
C23 0.066(5) 0.061(5) 0.048(4) 0.008(4) 0.000(4) 0.006(4)
C24 0.061(5) 0.048(4) 0.064(5) -0.003(4) 0.011(4) 0.000(3)
C25 0.057(5) 0.063(5) 0.048(4) -0.007(4) 0.006(4) -0.003(4)
C21 0.043(4) 0.055(4) 0.051(4) 0.008(3) 0.011(3) 0.009(3)
N2 0.045(3) 0.047(3) 0.039(3) -0.009(2) -0.003(2) 0.007(2)
C18 0.074(6) 0.084(6) 0.066(5) -0.009(5) -0.017(4) 0.024(5)
N1 0.046(3) 0.051(3) 0.040(3) -0.001(3) 0.005(2) 0.008(2)
C70 0.062(5) 0.087(6) 0.070(5) 0.002(5) 0.020(4) 0.028(5)
C11 0.108(8) 0.067(5) 0.049(4) -0.002(4) -0.009(5) 0.039(6)
C6 0.043(4) 0.055(4) 0.054(4) 0.000(3) 0.001(3) 0.003(3)
C38 0.069(6) 0.121(8) 0.065(5) -0.002(6) -0.012(5) 0.001(6)
C49 0.104(10) 0.194(16) 0.155(13) -0.066(12) -0.018(9) -0.053(10)
C48 0.077(8) 0.176(14) 0.140(11) 0.063(10) -0.012(7) 0.005(8)
C34 0.066(5) 0.070(5) 0.058(5) -0.010(4) -0.008(4) -0.009(4)
C15 0.090(7) 0.111(8) 0.061(5) 0.001(5) 0.009(5) 0.073(7)
C27 0.084(6) 0.055(5) 0.045(4) -0.009(3) 0.003(4) 0.007(4)
C26 0.039(4) 0.065(5) 0.041(4) -0.003(3) 0.006(3) 0.004(3)
C2 0.050(4) 0.062(5) 0.053(4) 0.001(4) 0.006(3) 0.009(3)
C29 0.066(5) 0.073(5) 0.043(4) 0.002(4) 0.005(4) 0.009(4)
C1 0.055(4) 0.050(4) 0.032(3) -0.005(3) 0.000(3) 0.015(3)
C22 0.051(4) 0.056(4) 0.056(4) -0.001(3) 0.009(4) 0.004(4)
C51A 0.130(15) 0.069(7) 0.051(6) 0.004(5) -0.018(9) 0.010(10)
C51B 0.130(15) 0.069(7) 0.051(6) 0.004(5) -0.018(9) 0.010(10)
C50A 0.138(17) 0.130(18) 0.036(11) 0.002(10) 0.010(10) 0.012(12)
C50B 0.138(17) 0.130(18) 0.036(11) 0.002(10) 0.010(10) 0.012(12)
C39 0.095(7) 0.057(5) 0.049(4) -0.004(4) -0.013(4) 0.001(4)
C35 0.071(5) 0.056(5) 0.047(4) 0.000(3) 0.000(4) -0.002(4)
C5 0.051(4) 0.045(4) 0.031(3) -0.003(3) -0.004(3) 0.010(3)
C14 0.111(8) 0.072(6) 0.079(6) -0.022(5) 0.003(6) 0.024(6)
C16 0.092(8) 0.215(15) 0.093(7) 0.013(9) 0.007(7) 0.059(9)
C80 0.075(6) 0.074(6) 0.080(6) -0.031(5) -0.001(5) 0.022(5)
C7 0.051(4) 0.058(4) 0.042(3) -0.001(3) 0.007(3) 0.016(3)
C9 0.052(4) 0.051(4) 0.051(4) -0.008(3) 0.000(3) 0.007(3)
C4 0.054(4) 0.040(3) 0.034(3) -0.001(3) 0.004(3) 0.008(3)
C8 0.065(5) 0.052(4) 0.045(4) -0.004(3) 0.002(4) 0.020(3)
C46 0.114(9) 0.118(9) 0.122(10) 0.054(8) 0.026(7) -0.003(7)
C37 0.070(5) 0.078(5) 0.050(4) -0.009(4) -0.008(4) -0.013(4)
C43 0.112(9) 0.082(8) 0.159(12) 0.013(8) 0.059(9) -0.001(7)
C47 0.135(10) 0.171(12) 0.080(7) -0.063(7) 0.042(7) -0.020(9)
C3 0.060(4) 0.047(4) 0.064(4) -0.006(4) -0.010(4) 0.013(3)
C41A 0.24(2) 0.093(13) 0.076(8) -0.040(9) 0.084(10) -0.081(12)
C41B 0.24(2) 0.093(13) 0.076(8) -0.040(9) 0.084(10) -0.081(12)
C12 0.242(17) 0.072(7) 0.078(6) 0.020(5) 0.000(10) 0.007(9)
C32 0.062(4) 0.054(5) 0.048(4) -0.003(3) -0.003(3) 0.002(4)
C17 0.076(7) 0.205(15) 0.107(8) -0.008(9) -0.014(7) 0.056(8)
C31 0.054(4) 0.042(4) 0.059(4) -0.006(3) -0.009(4) 0.003(3)
C13 0.254(17) 0.056(6) 0.092(7) 0.005(5) 0.006(10) 0.021(8)
C36 0.066(5) 0.043(4) 0.048(4) -0.012(3) -0.011(4) -0.003(3)
C44 0.161(11) 0.101(8) 0.044(5) -0.001(5) -0.002(6) 0.030(8)
C33 0.062(5) 0.072(5) 0.046(4) -0.004(4) -0.003(4) -0.006(4)
C40A 0.079(12) 0.107(11) 0.153(12) -0.049(10) -0.064(12) 0.010(10)
C40B 0.079(12) 0.107(11) 0.153(12) -0.049(10) -0.064(12) 0.010(10)

loop_
_atom_type_symbol
_atom_type_description
_atom_type_scat_dispersion_real
_atom_type_scat_dispersion_imag
_atom_type_scat_source
C C 0.0033 0.0016 'International Tables Vol C Tables 4.2.6.8 and 6.1.1.4'
H H 0.0000 0.0000 'International Tables Vol C Tables 4.2.6.8 and 6.1.1.4'
N N 0.0061 0.0033 'International Tables Vol C Tables 4.2.6.8 and 6.1.1.4'
Cl Cl 0.1484 0.1585 'International Tables Vol C Tables 4.2.6.8 and 6.1.1.4'
Ir Ir -1.4442 7.9887 'International Tables Vol C Tables 4.2.6.8 and 6.1.1.4'

loop_
_geom_angle_atom_site_label_1
_geom_angle_atom_site_label_2
_geom_angle_atom_site_label_3
_geom_angle
C1 Ir1 C18 92.6(3)
C1 Ir1 C11 91.5(3)
C18 Ir1 C11 40.1(4)
C1 Ir1 C15 167.7(4)
C18 Ir1 C15 82.3(4)
C11 Ir1 C15 91.6(4)
C1 Ir1 C14 155.6(4)
C18 Ir1 C14 94.4(4)
C11 Ir1 C14 79.0(4)
C15 Ir1 C14 36.6(4)
C1 Ir1 Cl1 92.33(17)
C18 Ir1 Cl1 158.3(3)
C11 Ir1 Cl1 160.7(3)
C15 Ir1 Cl1 88.6(2)
C14 Ir1 Cl1 89.8(3)
C29 C45 H45A 109.5
C29 C45 H45B 109.5
H45A C45 H45B 109.5
C29 C45 H45C 109.5
H45A C45 H45C 109.5
H45B C45 H45C 109.5
C28 C42 H42A 109.5
C28 C42 H42B 109.5
H42A C42 H42B 109.5
C28 C42 H42C 109.5
H42A C42 H42C 109.5
H42B C42 H42C 109.5
C43 C28 C42 108.7(9)
C43 C28 C24 113.3(8)
C42 C28 C24 111.5(7)
C43 C28 H28 107.7
C42 C28 H28 107.7
C24 C28 H28 107.7
C24 C23 C22 122.8(7)
C24 C23 H23 118.6
C22 C23 H23 118.6
C23 C24 C25 117.3(7)
C23 C24 C28 122.1(8)
C25 C24 C28 120.6(7)
C26 C25 C24 123.6(7)
C26 C25 H25 118.2
C24 C25 H25 118.2
C26 C21 C22 119.9(7)
C26 C21 C2 121.6(6)
C22 C21 C2 118.5(6)
C1 N2 C5 110.8(5)
C1 N2 C3 122.1(6)
C5 N2 C3 126.5(6)
C11 C18 C17 120.9(10)
C11 C18 Ir1 70.7(5)
C17 C18 Ir1 112.2(7)
C11 C18 H18 115.1
C17 C18 H18 115.1
Ir1 C18 H18 115.1
C1 N1 C4 109.7(5)
C1 N1 C2 123.1(6)
C4 N1 C2 126.9(6)
C7 C70 H70A 109.5
C7 C70 H70B 109.5
H70A C70 H70B 109.5
C7 C70 H70C 109.5
H70A C70 H70C 109.5
H70B C70 H70C 109.5
C18 C11 C12 124.4(12)
C18 C11 Ir1 69.2(5)
C12 C11 Ir1 113.0(6)
C18 C11 H11 114.0
C12 C11 H11 114.0
Ir1 C11 H11 114.0
C5 C6 C7 117.5(7)
C5 C6 H6 121.2
C7 C6 H6 121.2
C48 C38 C34 110.9(9)
C48 C38 C49 108.7(10)
C34 C38 C49 111.1(9)
C48 C38 H38 108.7
C34 C38 H38 108.7
C49 C38 H38 108.7
C38 C49 H49A 109.5
C38 C49 H49B 109.5
H49A C49 H49B 109.5
C38 C49 H49C 109.5
H49A C49 H49C 109.5
H49B C49 H49C 109.5
C38 C48 H48A 109.5
C38 C48 H48B 109.5
H48A C48 H48B 109.5
C38 C48 H48C 109.5
H48A C48 H48C 109.5
H48B C48 H48C 109.5
C35 C34 C33 118.1(8)
C35 C34 C38 119.8(8)
C33 C34 C38 122.1(8)
C14 C15 C16 124.3(11)
C14 C15 Ir1 72.1(5)
C16 C15 Ir1 107.9(7)
C14 C15 H15 114.7
C16 C15 H15 114.7
Ir1 C15 H15 114.7
C40B C27 C41A 91(6)
C40B C27 C22 112(4)
C41A C27 C22 111.7(9)
C40B C27 C40A 26(6)
C41A C27 C40A 112.9(14)
C22 C27 C40A 112.9(8)
C40B C27 C41B 89(7)
C41A C27 C41B 18(2)
C22 C27 C41B 96(2)
C40A C27 C41B 114(3)
C40B C27 H27 127.8
C41A C27 H27 106.2
C22 C27 H27 106.2
C40A C27 H27 106.2
C41B C27 H27 120.6
C25 C26 C21 118.0(7)
C25 C26 C29 120.0(7)
C21 C26 C29 122.0(7)
N1 C2 C21 114.9(6)
N1 C2 H2A 108.5
C21 C2 H2A 108.5
N1 C2 H2B 108.5
C21 C2 H2B 108.5
H2A C2 H2B 107.5
C45 C29 C44 111.4(9)
C45 C29 C26 110.6(6)
C44 C29 C26 113.8(7)
C45 C29 H29 106.9
C44 C29 H29 106.9
C26 C29 H29 106.9
N2 C1 N1 106.4(5)
N2 C1 Ir1 125.6(5)
N1 C1 Ir1 128.0(5)
C23 C22 C21 118.4(7)
C23 C22 C27 118.8(7)
C21 C22 C27 122.8(7)
C39 C51A H51A 109.5
C39 C51A H51B 109.5
H51A C51A H51B 109.5
C39 C51A H51C 109.5
H51A C51A H51C 109.5
H51B C51A H51C 109.5
C39 C51B H51D 109.5
C39 C51B H51E 109.5
H51D C51B H51E 109.5
C39 C51B H51F 109.5
H51D C51B H51F 109.5
H51E C51B H51F 109.5
C39 C50A H50A 109.5
C39 C50A H50B 109.5
H50A C50A H50B 109.5
C39 C50A H50C 109.5
H50A C50A H50C 109.5
H50B C50A H50C 109.5
C39 C50B H50D 109.5
C39 C50B H50E 109.5
H50D C50B H50E 109.5
C39 C50B H50F 109.5
H50D C50B H50F 109.5
H50E C50B H50F 109.5
C50B C39 C51A 129(6)
C50B C39 C36 106(6)
C51A C39 C36 110.9(7)
C50B C39 C50A 14(7)
C51A C39 C50A 114.9(14)
C36 C39 C50A 113.8(13)
C50B C39 C51B 105(7)
C51A C39 C51B 30(2)
C36 C39 C51B 109(2)
C50A C39 C51B 91(3)
C50B C39 H39 97.7
C51A C39 H39 105.4
C36 C39 H39 105.4
C50A C39 H39 105.4
C51B C39 H39 131.3
C34 C35 C36 121.7(8)
C34 C35 H35 119.1
C36 C35 H35 119.1
C4 C5 C6 122.0(7)
C4 C5 N2 106.5(6)
C6 C5 N2 131.4(6)
C15 C14 C13 124.4(12)
C15 C14 Ir1 71.3(5)
C13 C14 Ir1 113.8(7)
C15 C14 H14 113.5
C13 C14 H14 113.5
Ir1 C14 H14 113.5
C17 C16 C15 120.1(10)
C17 C16 H16A 107.3
C15 C16 H16A 107.3
C17 C16 H16B 107.3
C15 C16 H16B 107.3
H16A C16 H16B 106.9
C8 C80 H80A 109.5
C8 C80 H80B 109.5
H80A C80 H80B 109.5
C8 C80 H80C 109.5
H80A C80 H80C 109.5
H80B C80 H80C 109.5
C6 C7 C8 120.5(6)
C6 C7 C70 118.7(7)
C8 C7 C70 120.8(7)
C8 C9 C4 119.5(7)
C8 C9 H9 120.2
C4 C9 H9 120.2
C5 C4 C9 119.9(7)
C5 C4 N1 106.6(6)
C9 C4 N1 133.5(7)
C9 C8 C7 120.5(7)
C9 C8 C80 118.5(7)
C7 C8 C80 121.0(7)
C37 C46 H46A 109.5
C37 C46 H46B 109.5
H46A C46 H46B 109.5
C37 C46 H46C 109.5
H46A C46 H46C 109.5
H46B C46 H46C 109.5
C47 C37 C32 110.9(7)
C47 C37 C46 109.9(8)
C32 C37 C46 111.9(7)
C47 C37 H37 108.0
C32 C37 H37 108.0
C46 C37 H37 108.0
C28 C43 H43A 109.5
C28 C43 H43B 109.5
H43A C43 H43B 109.5
C28 C43 H43C 109.5
H43A C43 H43C 109.5
H43B C43 H43C 109.5
C37 C47 H47A 109.5
C37 C47 H47B 109.5
H47A C47 H47B 109.5
C37 C47 H47C 109.5
H47A C47 H47C 109.5
H47B C47 H47C 109.5
N2 C3 C31 115.1(6)
N2 C3 H3A 108.5
C31 C3 H3A 108.5
N2 C3 H3B 108.5
C31 C3 H3B 108.5
H3A C3 H3B 107.5
C27 C41A H41A 109.5
C27 C41A H41B 109.5
H41A C41A H41B 109.5
C27 C41A H41C 109.5
H41A C41A H41C 109.5
H41B C41A H41C 109.5
C27 C41B H41D 109.5
C27 C41B H41E 109.5
H41D C41B H41E 109.5
C27 C41B H41F 109.5
H41D C41B H41F 109.5
H41E C41B H41F 109.5
C13 C12 C11 119.5(9)
C13 C12 H12A 107.4
C11 C12 H12A 107.4
C13 C12 H12B 107.4
C11 C12 H12B 107.4
H12A C12 H12B 107.0
C31 C32 C33 119.4(7)
C31 C32 C37 121.5(7)
C33 C32 C37 119.1(7)
C16 C17 C18 114.8(10)
C16 C17 H17A 108.6
C18 C17 H17A 108.6
C16 C17 H17B 108.6
C18 C17 H17B 108.6
H17A C17 H17B 107.5
C32 C31 C36 119.8(7)
C32 C31 C3 120.9(7)
C36 C31 C3 119.3(6)
C12 C13 C14 113.0(9)
C12 C13 H13A 109.0
C14 C13 H13A 109.0
C12 C13 H13B 109.0
C14 C13 H13B 109.0
H13A C13 H13B 107.8
C35 C36 C31 118.9(7)
C35 C36 C39 118.3(7)
C31 C36 C39 122.8(7)
C29 C44 H44A 109.5
C29 C44 H44B 109.5
H44A C44 H44B 109.5
C29 C44 H44C 109.5
H44A C44 H44C 109.5
H44B C44 H44C 109.5
C34 C33 C32 122.1(7)
C34 C33 H33 119.0
C32 C33 H33 119.0
C27 C40A H40A 109.5
C27 C40A H40B 109.5
H40A C40A H40B 109.5
C27 C40A H40C 109.5
H40A C40A H40C 109.5
H40B C40A H40C 109.5
C27 C40B H40D 109.5
C27 C40B H40E 109.5
H40D C40B H40E 109.5
C27 C40B H40F 109.5
H40D C40B H40F 109.5
H40E C40B H40F 109.5

loop_
_geom_bond_atom_site_label_1
_geom_bond_atom_site_label_2
_geom_bond_distance
Ir1 C1 2.035(6)
Ir1 C18 2.094(8)
Ir1 C11 2.114(8)
Ir1 C15 2.174(7)
Ir1 C14 2.184(9)
Ir1 Cl1 2.4263(13)
C45 C29 1.486(12)
C45 H45A 0.9600
C45 H45B 0.9600
C45 H45C 0.9600
C42 C28 1.525(13)
C42 H42A 0.9600
C42 H42B 0.9600
C42 H42C 0.9600
C28 C43 1.490(13)
C28 C24 1.526(11)
C28 H28 0.9800
C23 C24 1.370(10)
C23 C22 1.380(10)
C23 H23 0.9300
C24 C25 1.390(11)
C25 C26 1.384(10)
C25 H25 0.9300
C21 C26 1.390(10)
C21 C22 1.433(10)
C21 C2 1.515(10)
N2 C1 1.333(9)
N2 C5 1.406(8)
N2 C3 1.469(9)
C18 C11 1.443(13)
C18 C17 1.549(13)
C18 H18 0.9800
N1 C1 1.373(9)
N1 C4 1.403(8)
N1 C2 1.476(9)
C70 C7 1.513(10)
C70 H70A 0.9600
C70 H70B 0.9600
C70 H70C 0.9600
C11 C12 1.461(13)
C11 H11 0.9800
C6 C5 1.393(9)
C6 C7 1.396(10)
C6 H6 0.9300
C38 C48 1.507(15)
C38 C34 1.519(12)
C38 C49 1.527(14)
C38 H38 0.9800
C49 H49A 0.9600
C49 H49B 0.9600
C49 H49C 0.9600
C48 H48A 0.9600
C48 H48B 0.9600
C48 H48C 0.9600
C34 C35 1.382(11)
C34 C33 1.385(11)
C15 C14 1.368(15)
C15 C16 1.535(15)
C15 H15 0.9800
C27 C40B 1.07(7)
C27 C41A 1.471(17)
C27 C22 1.519(10)
C27 C40A 1.540(19)
C27 C41B 1.95(7)
C27 H27 0.9800
C26 C29 1.517(9)
C2 H2A 0.9700
C2 H2B 0.9700
C29 C44 1.503(11)
C29 H29 0.9800
C51A C39 1.523(16)
C51A H51A 0.9600
C51A H51B 0.9600
C51A H51C 0.9600
C51B C39 1.66(7)
C51B H51D 0.9600
C51B H51E 0.9600
C51B H51F 0.9600
C50A C39 1.56(3)
C50A H50A 0.9600
C50A H50B 0.9600
C50A H50C 0.9600
C50B C39 1.34(15)
C50B H50D 0.9600
C50B H50E 0.9600
C50B H50F 0.9600
C39 C36 1.543(10)
C39 H39 0.9800
C35 C36 1.394(11)
C35 H35 0.9300
C5 C4 1.366(9)
C14 C13 1.461(14)
C14 H14 0.9800
C16 C17 1.387(15)
C16 H16A 0.9700
C16 H16B 0.9700
C80 C8 1.516(10)
C80 H80A 0.9600
C80 H80B 0.9600
C80 H80C 0.9600
C7 C8 1.397(10)
C9 C8 1.368(10)
C9 C4 1.394(9)
C9 H9 0.9300
C46 C37 1.566(13)
C46 H46A 0.9600
C46 H46B 0.9600
C46 H46C 0.9600
C37 C47 1.530(12)
C37 C32 1.536(10)
C37 H37 0.9800
C43 H43A 0.9600
C43 H43B 0.9600
C43 H43C 0.9600
C47 H47A 0.9600
C47 H47B 0.9600
C47 H47C 0.9600
C3 C31 1.522(10)
C3 H3A 0.9700
C3 H3B 0.9700
C41A H41A 0.9600
C41A H41B 0.9600
C41A H41C 0.9600
C41B H41D 0.9600
C41B H41E 0.9600
C41B H41F 0.9600
C12 C13 1.442(14)
C12 H12A 0.9700
C12 H12B 0.9700
C32 C31 1.387(10)
C32 C33 1.387(11)
C17 H17A 0.9700
C17 H17B 0.9700
C31 C36 1.410(10)
C13 H13A 0.9700
C13 H13B 0.9700
C44 H44A 0.9600
C44 H44B 0.9600
C44 H44C 0.9600
C33 H33 0.9300
C40A H40A 0.9600
C40A H40B 0.9600
C40A H40C 0.9600
C40B H40D 0.9600
C40B H40E 0.9600
C40B H40F 0.9600

loop_
_geom_torsion_atom_site_label_1
_geom_torsion_atom_site_label_2
_geom_torsion_atom_site_label_3
_geom_torsion_atom_site_label_4
_geom_torsion
C22 C23 C24 C25 0.3(12)
C22 C23 C24 C28 -179.4(7)
C43 C28 C24 C23 -58.6(12)
C42 C28 C24 C23 64.4(11)
C43 C28 C24 C25 121.8(10)
C42 C28 C24 C25 -115.2(9)
C23 C24 C25 C26 -1.4(12)
C28 C24 C25 C26 178.2(7)
C1 Ir1 C18 C11 89.3(6)
C15 Ir1 C18 C11 -101.9(6)
C14 Ir1 C18 C11 -67.3(6)
Cl1 Ir1 C18 C11 -167.9(5)
C1 Ir1 C18 C17 -154.2(9)
C11 Ir1 C18 C17 116.5(11)
C15 Ir1 C18 C17 14.6(9)
C14 Ir1 C18 C17 49.2(10)
Cl1 Ir1 C18 C17 -51.4(13)
C17 C18 C11 C12 -0.7(15)
Ir1 C18 C11 C12 104.2(9)
C17 C18 C11 Ir1 -104.9(9)
C1 Ir1 C11 C18 -92.2(6)
C15 Ir1 C11 C18 76.0(6)
C14 Ir1 C11 C18 110.5(6)
Cl1 Ir1 C11 C18 166.4(5)
C1 Ir1 C11 C12 148.1(10)
C18 Ir1 C11 C12 -119.7(13)
C15 Ir1 C11 C12 -43.8(11)
C14 Ir1 C11 C12 -9.2(10)
Cl1 Ir1 C11 C12 46.7(15)
C48 C38 C34 C35 124.9(10)
C49 C38 C34 C35 -114.1(10)
C48 C38 C34 C33 -57.0(12)
C49 C38 C34 C33 64.1(13)
C1 Ir1 C15 C14 173.8(11)
C18 Ir1 C15 C14 108.2(7)
C11 Ir1 C15 C14 69.1(7)
Cl1 Ir1 C15 C14 -91.6(6)
C1 Ir1 C15 C16 52.7(18)
C18 Ir1 C15 C16 -13.0(9)
C11 Ir1 C15 C16 -52.1(9)
C14 Ir1 C15 C16 -121.2(12)
Cl1 Ir1 C15 C16 147.2(9)
C24 C25 C26 C21 0.4(11)
C24 C25 C26 C29 -177.9(7)
C22 C21 C26 C25 1.8(10)
C2 C21 C26 C25 -178.8(7)
C22 C21 C26 C29 180.0(7)
C2 C21 C26 C29 -0.6(10)
C1 N1 C2 C21 148.3(6)
C4 N1 C2 C21 -39.2(9)
C26 C21 C2 N1 109.2(8)
C22 C21 C2 N1 -71.4(8)
C25 C26 C29 C45 -93.3(10)
C21 C26 C29 C45 88.6(10)
C25 C26 C29 C44 32.9(11)
C21 C26 C29 C44 -145.2(8)
C5 N2 C1 N1 -0.7(6)
C3 N2 C1 N1 -172.3(6)
C5 N2 C1 Ir1 178.3(4)
C3 N2 C1 Ir1 6.8(9)
C4 N1 C1 N2 1.2(6)
C2 N1 C1 N2 174.8(6)
C4 N1 C1 Ir1 -177.8(4)
C2 N1 C1 Ir1 -4.2(9)
C18 Ir1 C1 N2 -111.4(6)
C11 Ir1 C1 N2 -71.3(6)
C15 Ir1 C1 N2 -176.0(12)
C14 Ir1 C1 N2 -4.9(11)
Cl1 Ir1 C1 N2 89.8(5)
C18 Ir1 C1 N1 67.4(6)
C11 Ir1 C1 N1 107.6(6)
C15 Ir1 C1 N1 2.8(16)
C14 Ir1 C1 N1 173.9(8)
Cl1 Ir1 C1 N1 -91.4(5)
C24 C23 C22 C21 1.8(12)
C24 C23 C22 C27 -179.0(7)
C26 C21 C22 C23 -2.9(11)
C2 C21 C22 C23 177.7(7)
C26 C21 C22 C27 178.0(7)
C2 C21 C22 C27 -1.4(11)
C40B C27 C22 C23 -38(7)
C41A C27 C22 C23 62.8(14)
C40A C27 C22 C23 -65.7(13)
C41B C27 C22 C23 54(3)
C40B C27 C22 C21 141(6)
C41A C27 C22 C21 -118.0(12)
C40A C27 C22 C21 113.4(12)
C41B C27 C22 C21 -127(3)
C33 C34 C35 C36 3.5(12)
C38 C34 C35 C36 -178.2(8)
C7 C6 C5 C4 1.4(10)
C7 C6 C5 N2 177.8(6)
C1 N2 C5 C4 0.0(7)
C3 N2 C5 C4 171.0(6)
C1 N2 C5 C6 -176.9(7)
C3 N2 C5 C6 -5.8(11)
C16 C15 C14 C13 -6.6(15)
Ir1 C15 C14 C13 -106.5(10)
C16 C15 C14 Ir1 99.9(9)
C1 Ir1 C14 C15 -176.8(6)
C18 Ir1 C14 C15 -70.8(7)
C11 Ir1 C14 C15 -108.0(7)
Cl1 Ir1 C14 C15 87.9(6)
C1 Ir1 C14 C13 -56.7(14)
C18 Ir1 C14 C13 49.4(11)
C11 Ir1 C14 C13 12.2(10)
C15 Ir1 C14 C13 120.2(13)
Cl1 Ir1 C14 C13 -152.0(10)
C14 C15 C16 C17 -70.5(19)
Ir1 C15 C16 C17 9.7(18)
C5 C6 C7 C8 0.4(10)
C5 C6 C7 C70 -179.5(6)
C6 C5 C4 C9 -2.8(11)
N2 C5 C4 C9 180.0(5)
C6 C5 C4 N1 178.0(6)
N2 C5 C4 N1 0.8(7)
C8 C9 C4 C5 2.3(10)
C8 C9 C4 N1 -178.7(7)
C1 N1 C4 C5 -1.2(7)
C2 N1 C4 C5 -174.5(6)
C1 N1 C4 C9 179.7(7)
C2 N1 C4 C9 6.4(11)
C4 C9 C8 C7 -0.5(11)
C4 C9 C8 C80 180.0(7)
C6 C7 C8 C9 -0.8(12)
C70 C7 C8 C9 179.1(7)
C6 C7 C8 C80 178.6(7)
C70 C7 C8 C80 -1.4(12)
C1 N2 C3 C31 -150.2(6)
C5 N2 C3 C31 39.6(10)
C18 C11 C12 C13 -74.4(18)
Ir1 C11 C12 C13 5(2)
C47 C37 C32 C31 100.5(10)
C46 C37 C32 C31 -136.4(9)
C47 C37 C32 C33 -77.9(11)
C46 C37 C32 C33 45.2(11)
C15 C16 C17 C18 2(2)
C11 C18 C17 C16 66.5(16)
Ir1 C18 C17 C16 -13.6(17)
C33 C32 C31 C36 1.0(11)
C37 C32 C31 C36 -177.4(7)
C33 C32 C31 C3 178.7(7)
C37 C32 C31 C3 0.3(11)
N2 C3 C31 C32 72.5(9)
N2 C3 C31 C36 -109.7(8)
C11 C12 C13 C14 5(2)
C15 C14 C13 C12 70.3(18)
Ir1 C14 C13 C12 -12.7(18)
C34 C35 C36 C31 -2.6(11)
C34 C35 C36 C39 179.5(7)
C32 C31 C36 C35 0.3(11)
C3 C31 C36 C35 -177.5(7)
C32 C31 C36 C39 178.1(7)
C3 C31 C36 C39 0.3(10)
C50B C39 C36 C35 -50(8)
C51A C39 C36 C35 93.3(12)
C50A C39 C36 C35 -38.1(17)
C51B C39 C36 C35 62(3)
C50B C39 C36 C31 132(8)
C51A C39 C36 C31 -84.5(12)
C50A C39 C36 C31 144.1(16)
C51B C39 C36 C31 -116(3)
C35 C34 C33 C32 -2.2(13)
C38 C34 C33 C32 179.6(8)
C31 C32 C33 C34 0.0(13)
C37 C32 C33 C34 178.5(8)
